data_4064467
loop_
_publ_author_name
'Carcedo, Cristina'
'Knight, James C.'
'Pope, Simon J. A.'
'Fallis, Ian A.'
'Dervisi, Athanasia'

_publ_section_title
;
 Chiral Silver and Gold Rings: Synthesis and Structural, Spectroscopic,
 and Photophysical Properties of Ag and Au Metallamacrocycles of Bridging
 NHC Ligands
;
_journal_issue 9
_journal_name_full Organometallics
_journal_page_first 2553
_journal_paper_doi 10.1021/om200125w
_journal_volume 30
_journal_year 2011
_chemical_absolute_configuration rm
_chemical_formula_moiety 'C28 H36 Au2 N8 O4, 2(F6 P), H2 O'
_chemical_formula_sum 'C28 H38 Au2 F12 N8 O5 P2'
_chemical_formula_weight 1250.54
_chemical_name_systematic
;
 ?
;
_space_group_IT_number 24
_symmetry_cell_setting orthorhombic
_symmetry_space_group_name_Hall 'I 2b 2c'
_symmetry_space_group_name_H-M 'I 21 21 21'
_atom_sites_solution_hydrogens geom
_atom_sites_solution_primary direct
_atom_sites_solution_secondary difmap
_audit_creation_method SHELXL-97
_cell_angle_alpha 90.00
_cell_angle_beta 90.00
_cell_angle_gamma 90.00
_cell_formula_units_Z 4
_cell_length_a 13.2240(5)
_cell_length_b 17.0310(6)
_cell_length_c 20.7230(8)
_cell_measurement_reflns_used 27622
_cell_measurement_temperature 150(2)
_cell_measurement_theta_max 27.485
_cell_measurement_theta_min 2.91
_cell_volume 4667.2(3)
_computing_cell_refinement 'HKL Scalepack (Otwinowski & Minor 1997)'
_computing_data_collection 'Collect (Nonius BV, 1997-2000)'
_computing_data_reduction 'HKL Denzo and Scalepack (Otwinowski & Minor 1997)'
_computing_molecular_graphics 'Ortep-3 for Windows (Farrugia, 1997)'
_computing_publication_material 'WinGX publication routines (Farrugia, 1999)'
_computing_structure_refinement 'SHELXL-97 (Sheldrick, 1997)'
_computing_structure_solution 'SIR92 (Giacovazzo et al., 1993)'
_diffrn_ambient_temperature 150(2)
_diffrn_measured_fraction_theta_full 0.994
_diffrn_measured_fraction_theta_max 0.994
_diffrn_measurement_device_type KappaCCD
_diffrn_measurement_method CCD
_diffrn_radiation_monochromator graphite
_diffrn_radiation_source 'fine-focus sealed tube'
_diffrn_radiation_type MoK\a
_diffrn_radiation_wavelength 0.71073
_diffrn_reflns_av_R_equivalents 0.0595
_diffrn_reflns_av_sigmaI/netI 0.0907
_diffrn_reflns_limit_h_max 17
_diffrn_reflns_limit_h_min -11
_diffrn_reflns_limit_k_max 22
_diffrn_reflns_limit_k_min -13
_diffrn_reflns_limit_l_max 26
_diffrn_reflns_limit_l_min -26
_diffrn_reflns_number 8073
_diffrn_reflns_theta_full 27.48
_diffrn_reflns_theta_max 27.48
_diffrn_reflns_theta_min 3.01
_exptl_absorpt_coefficient_mu 6.437
_exptl_absorpt_correction_type none
_exptl_absorpt_process_details none
_exptl_crystal_colour colourless
_exptl_crystal_density_diffrn 1.780
_exptl_crystal_density_method 'not measured'
_exptl_crystal_description prism
_exptl_crystal_F_000 2392
_exptl_crystal_size_max 0.1
_exptl_crystal_size_mid 0.08
_exptl_crystal_size_min 0.08
_platon_squeeze_details
;
P. van der Sluis & A.L. Spek, Acta Cryst. 1990, A46, 194
;
_refine_diff_density_max 1.617
_refine_diff_density_min -1.658
_refine_diff_density_rms 0.172
_refine_ls_abs_structure_details 'Flack H D (1983), Acta Cryst. A39, 876-881'
_refine_ls_abs_structure_Flack -0.007(15)
_refine_ls_extinction_method none
_refine_ls_goodness_of_fit_ref 1.062
_refine_ls_hydrogen_treatment constr
_refine_ls_matrix_type full
_refine_ls_number_parameters 260
_refine_ls_number_reflns 4980
_refine_ls_number_restraints 0
_refine_ls_restrained_S_all 1.062
_refine_ls_R_factor_all 0.0759
_refine_ls_R_factor_gt 0.0561
_refine_ls_shift/su_max 0.000
_refine_ls_shift/su_mean 0.000
_refine_ls_structure_factor_coef Fsqd
_refine_ls_weighting_details 'calc w=1/[\s^2^(Fo^2^)+(0.0629P)^2^+0.0000P] where P=(Fo^2^+2Fc^2^)/3'
_refine_ls_weighting_scheme calc
_refine_ls_wR_factor_gt 0.1257
_refine_ls_wR_factor_ref 0.1336
_reflns_number_gt 3934
_reflns_number_total 4980
_reflns_threshold_expression >2sigma(I)
_cod_data_source_file om200125w_si_002.cif
_cod_data_source_block ad0801
_cod_depositor_comments
;
The following automatic conversions were performed:

'_symmetry_cell_setting' value 'Orthorhombic' changed to
'orthorhombic' according to
/home/saulius/struct/CIF-dictionaries/cif_core.dic dictionary named
'cif_core.dic' version 2.4.1 from 2010-06-29.

Automatic conversion script
Id: cif_fix_values 1715 2011-07-08 13:25:40Z adriana 
;
_cod_database_code 4064467

loop_
_symmetry_equiv_pos_as_xyz
'x, y, z'
'-x, -y+1/2, z'
'x, -y, -z+1/2'
'-x+1/2, y, -z'
'x+1/2, y+1/2, z+1/2'
'-x+1/2, -y+1, z+1/2'
'x+1/2, -y+1/2, -z+1'
'-x+1, y+1/2, -z+1/2'

loop_
_atom_site_label
_atom_site_type_symbol
_atom_site_fract_x
_atom_site_fract_y
_atom_site_fract_z
_atom_site_U_iso_or_equiv
_atom_site_adp_type
_atom_site_occupancy
_atom_site_symmetry_multiplicity
_atom_site_calc_flag
_atom_site_refinement_flags
C1 C 0.0629(8) 0.9795(8) 0.6552(5) 0.038(2) Uani 1 1 d .
C2 C -0.0877(10) 0.9281(11) 0.6846(7) 0.067(5) Uani 1 1 d .
H2 H -0.1374 0.8950 0.7033 0.081 Uiso 1 1 calc R
C3 C -0.1039(9) 0.9937(8) 0.6485(7) 0.058(4) Uani 1 1 d .
H3 H -0.1678 1.0151 0.6372 0.070 Uiso 1 1 calc R
C4 C 0.0677(12) 0.8528(10) 0.7214(7) 0.065(4) Uani 1 1 d .
H4A H 0.0273 0.8353 0.7584 0.097 Uiso 1 1 calc R
H4B H 0.1343 0.8701 0.7365 0.097 Uiso 1 1 calc R
H4C H 0.0760 0.8091 0.6910 0.097 Uiso 1 1 calc R
C5 C -0.0067(9) 1.0920(7) 0.5896(6) 0.039(3) Uani 1 1 d .
H5 H -0.0630 1.1291 0.6001 0.047 Uiso 1 1 calc R
C6 C 0.0963(9) 1.1348(8) 0.5923(5) 0.040(3) Uani 1 1 d .
H6A H 0.0876 1.1915 0.5834 0.048 Uiso 1 1 calc R
H6B H 0.1278 1.1286 0.6353 0.048 Uiso 1 1 calc R
C7 C 0.0988(8) 1.0539(8) 0.4995(5) 0.035(3) Uani 1 1 d .
H7 H 0.1170 0.9969 0.5006 0.042 Uiso 1 1 calc R
C8 C -0.0112(8) 1.0684(8) 0.5201(5) 0.036(3) Uani 1 1 d .
H8 H -0.0547 1.0210 0.5133 0.043 Uiso 1 1 calc R
C9 C 0.1052(9) 1.0878(7) 0.4315(5) 0.034(3) Uani 1 1 d .
H9 H 0.1758 1.1045 0.4209 0.041 Uiso 1 1 calc R
C10 C 0.0361(8) 1.1576(7) 0.4367(5) 0.034(3) Uani 1 1 d .
H10A H 0.0732 1.2037 0.4536 0.041 Uiso 1 1 calc R
H10B H 0.0075 1.1711 0.3940 0.041 Uiso 1 1 calc R
C11 C 0.1327(7) 0.9819(8) 0.3507(5) 0.037(2) Uani 1 1 d .
C12 C -0.0325(9) 0.9552(9) 0.3261(6) 0.052(4) Uani 1 1 d .
H12 H -0.0902 0.9313 0.3072 0.063 Uiso 1 1 calc R
C13 C -0.0316(8) 1.0168(9) 0.3713(5) 0.040(3) Uani 1 1 d .
H13 H -0.0888 1.0430 0.3890 0.048 Uiso 1 1 calc R
C14 C 0.0994(11) 0.8723(10) 0.2733(7) 0.065(5) Uani 1 1 d .
H14A H 0.1515 0.8911 0.2434 0.097 Uiso 1 1 calc R
H14B H 0.0413 0.8528 0.2487 0.097 Uiso 1 1 calc R
H14C H 0.1270 0.8297 0.2998 0.097 Uiso 1 1 calc R
N1 N 0.0149(8) 0.9198(6) 0.6883(5) 0.045(3) Uani 1 1 d .
N2 N -0.0111(6) 1.0233(7) 0.6314(4) 0.038(2) Uani 1 1 d .
N3 N 0.0679(6) 1.0317(6) 0.3849(4) 0.032(2) Uani 1 1 d .
N4 N 0.0671(7) 0.9369(7) 0.3151(5) 0.044(3) Uani 1 1 d .
O1 O 0.1576(5) 1.0992(4) 0.5437(3) 0.0352(17) Uani 1 1 d .
O2 O -0.0437(6) 1.1345(5) 0.4810(3) 0.039(2) Uani 1 1 d .
O3 O -0.2500 1.0790(11) 0.5000 0.086(5) Uani 1 2 d S
H3A H -0.2657 1.1047 0.5346 0.129 Uiso 1 1 d .
F1 F -0.3926(5) 1.2017(5) 0.7021(4) 0.059(2) Uani 1 1 d .
F2 F -0.2618(6) 1.2172(5) 0.7703(3) 0.059(2) Uani 1 1 d .
F3 F -0.1528(5) 1.1900(5) 0.6900(4) 0.0548(19) Uani 1 1 d .
F4 F -0.2849(7) 1.1729(6) 0.6215(4) 0.083(3) Uani 1 1 d .
F5 F -0.2703(6) 1.2870(4) 0.6779(3) 0.0559(19) Uani 1 1 d .
F6 F -0.2758(7) 1.1050(4) 0.7139(5) 0.077(3) Uani 1 1 d .
P1 P -0.2740(2) 1.19615(18) 0.69503(14) 0.0351(7) Uani 1 1 d .
Au1 Au 0.21739(3) 0.98185(3) 0.65041(2) 0.03823(15) Uani 1 1 d .

loop_
_atom_site_aniso_label
_atom_site_aniso_U_11
_atom_site_aniso_U_22
_atom_site_aniso_U_33
_atom_site_aniso_U_23
_atom_site_aniso_U_13
_atom_site_aniso_U_12
C1 0.029(5) 0.047(6) 0.036(5) -0.001(9) 0.003(5) -0.006(6)
C2 0.034(7) 0.082(12) 0.086(10) 0.025(9) 0.012(7) -0.009(8)
C3 0.028(6) 0.051(9) 0.096(10) 0.025(9) 0.034(7) -0.003(6)
C4 0.063(9) 0.064(11) 0.067(9) 0.034(8) 0.005(7) -0.012(9)
C5 0.029(6) 0.030(6) 0.057(7) -0.004(6) 0.007(6) 0.006(5)
C6 0.038(6) 0.045(7) 0.038(6) 0.001(6) 0.005(5) 0.001(6)
C7 0.028(5) 0.038(6) 0.039(5) -0.003(6) -0.002(4) 0.015(6)
C8 0.023(6) 0.038(7) 0.047(6) 0.008(5) -0.002(5) 0.002(5)
C9 0.028(6) 0.035(6) 0.039(6) -0.015(5) 0.002(5) 0.007(5)
C10 0.034(6) 0.026(6) 0.042(6) 0.005(5) 0.001(5) 0.015(5)
C11 0.035(6) 0.035(6) 0.042(5) -0.018(9) -0.007(5) 0.011(6)
C12 0.024(6) 0.064(10) 0.069(8) -0.036(8) -0.015(6) 0.000(6)
C13 0.020(5) 0.048(7) 0.053(6) -0.013(7) 0.002(4) 0.003(6)
C14 0.049(8) 0.069(11) 0.077(10) -0.053(9) -0.007(7) 0.009(8)
N1 0.037(6) 0.034(6) 0.064(6) 0.007(5) 0.007(5) -0.006(5)
N2 0.019(4) 0.042(6) 0.054(5) 0.008(5) 0.006(4) 0.001(5)
N3 0.022(4) 0.036(6) 0.038(4) -0.012(4) -0.004(4) 0.005(4)
N4 0.031(5) 0.041(6) 0.061(6) -0.035(5) -0.005(5) -0.002(5)
O1 0.026(4) 0.041(5) 0.039(4) -0.008(4) -0.001(3) -0.005(4)
O2 0.031(4) 0.039(5) 0.047(4) 0.002(4) -0.006(4) 0.016(4)
O3 0.055(9) 0.085(12) 0.117(12) 0.000 0.029(8) 0.000
F1 0.019(3) 0.067(5) 0.092(5) -0.005(5) -0.006(4) 0.000(4)
F2 0.065(5) 0.070(6) 0.043(4) 0.008(3) -0.002(3) 0.022(4)
F3 0.030(4) 0.056(5) 0.079(5) -0.012(4) -0.001(4) 0.002(4)
F4 0.073(5) 0.121(8) 0.056(4) -0.039(5) -0.007(5) 0.010(7)
F5 0.053(4) 0.037(4) 0.078(5) 0.014(3) 0.016(4) 0.009(4)
F6 0.048(4) 0.029(4) 0.152(8) 0.005(5) -0.001(5) 0.001(4)
P1 0.0245(14) 0.0356(16) 0.0451(15) -0.0056(12) -0.0023(15) 0.0013(15)
Au1 0.0265(2) 0.0398(2) 0.0485(2) 0.0140(2) -0.0022(2) -0.0068(2)

loop_
_atom_type_symbol
_atom_type_description
_atom_type_scat_dispersion_real
_atom_type_scat_dispersion_imag
_atom_type_scat_source
C C 0.0033 0.0016 'International Tables Vol C Tables 4.2.6.8 and 6.1.1.4'
H H 0.0000 0.0000 'International Tables Vol C Tables 4.2.6.8 and 6.1.1.4'
N N 0.0061 0.0033 'International Tables Vol C Tables 4.2.6.8 and 6.1.1.4'
O O 0.0106 0.0060 'International Tables Vol C Tables 4.2.6.8 and 6.1.1.4'
F F 0.0171 0.0103 'International Tables Vol C Tables 4.2.6.8 and 6.1.1.4'
P P 0.1023 0.0942 'International Tables Vol C Tables 4.2.6.8 and 6.1.1.4'
Au Au -2.0133 8.8022 'International Tables Vol C Tables 4.2.6.8 and 6.1.1.4'

loop_
_geom_angle_atom_site_label_1
_geom_angle_atom_site_label_2
_geom_angle_atom_site_label_3
_geom_angle
_geom_angle_site_symmetry_1
_geom_angle_site_symmetry_3
N2 C1 N1 105.1(9) . .
N2 C1 Au1 135.1(9) . .
N1 C1 Au1 119.8(9) . .
N1 C2 C3 105.8(13) . .
N1 C2 H2 127.1 . .
C3 C2 H2 127.1 . .
C2 C3 N2 107.6(12) . .
C2 C3 H3 126.2 . .
N2 C3 H3 126.2 . .
N1 C4 H4A 109.5 . .
N1 C4 H4B 109.5 . .
H4A C4 H4B 109.5 . .
N1 C4 H4C 109.5 . .
H4A C4 H4C 109.5 . .
H4B C4 H4C 109.5 . .
N2 C5 C8 110.7(10) . .
N2 C5 C6 113.1(10) . .
C8 C5 C6 101.2(9) . .
N2 C5 H5 110.5 . .
C8 C5 H5 110.5 . .
C6 C5 H5 110.5 . .
O1 C6 C5 106.0(9) . .
O1 C6 H6A 110.5 . .
C5 C6 H6A 110.5 . .
O1 C6 H6B 110.5 . .
C5 C6 H6B 110.5 . .
H6A C6 H6B 108.7 . .
O1 C7 C9 111.0(10) . .
O1 C7 C8 104.4(9) . .
C9 C7 C8 104.4(9) . .
O1 C7 H7 112.2 . .
C9 C7 H7 112.2 . .
C8 C7 H7 112.2 . .
O2 C8 C5 109.8(10) . .
O2 C8 C7 104.4(9) . .
C5 C8 C7 105.9(9) . .
O2 C8 H8 112.1 . .
C5 C8 H8 112.1 . .
C7 C8 H8 112.1 . .
N3 C9 C10 111.4(9) . .
N3 C9 C7 110.3(10) . .
C10 C9 C7 101.5(8) . .
N3 C9 H9 111.1 . .
C10 C9 H9 111.1 . .
C7 C9 H9 111.1 . .
O2 C10 C9 105.9(9) . .
O2 C10 H10A 110.6 . .
C9 C10 H10A 110.6 . .
O2 C10 H10B 110.6 . .
C9 C10 H10B 110.6 . .
H10A C10 H10B 108.7 . .
N4 C11 N3 102.9(8) . .
N4 C11 Au1 128.7(8) . 4_556
N3 C11 Au1 128.3(8) . 4_556
N4 C12 C13 105.8(10) . .
N4 C12 H12 127.1 . .
C13 C12 H12 127.1 . .
N3 C13 C12 106.4(10) . .
N3 C13 H13 126.8 . .
C12 C13 H13 126.8 . .
N4 C14 H14A 109.5 . .
N4 C14 H14B 109.5 . .
H14A C14 H14B 109.5 . .
N4 C14 H14C 109.5 . .
H14A C14 H14C 109.5 . .
H14B C14 H14C 109.5 . .
C2 N1 C1 110.6(11) . .
C2 N1 C4 124.5(12) . .
C1 N1 C4 124.9(10) . .
C1 N2 C3 110.9(11) . .
C1 N2 C5 130.1(9) . .
C3 N2 C5 119.0(10) . .
C13 N3 C11 111.9(9) . .
C13 N3 C9 125.9(9) . .
C11 N3 C9 122.0(8) . .
C11 N4 C12 112.9(10) . .
C11 N4 C14 123.6(10) . .
C12 N4 C14 123.4(11) . .
C6 O1 C7 111.9(8) . .
C10 O2 C8 110.4(8) . .
F1 P1 F4 90.8(5) . .
F1 P1 F5 89.6(5) . .
F4 P1 F5 91.8(5) . .
F1 P1 F2 89.8(4) . .
F4 P1 F2 178.3(5) . .
F5 P1 F2 89.8(4) . .
F1 P1 F6 91.2(5) . .
F4 P1 F6 89.5(5) . .
F5 P1 F6 178.5(5) . .
F2 P1 F6 89.0(5) . .
F1 P1 F3 178.3(5) . .
F4 P1 F3 90.7(5) . .
F5 P1 F3 91.1(5) . .
F2 P1 F3 88.7(4) . .
F6 P1 F3 88.1(5) . .
C11 Au1 C1 177.6(4) 4_556 .

loop_
_geom_bond_atom_site_label_1
_geom_bond_atom_site_label_2
_geom_bond_distance
_geom_bond_site_symmetry_2
C1 N2 1.326(15) .
C1 N1 1.381(15) .
C1 Au1 2.046(10) .
C2 N1 1.367(17) .
C2 C3 1.361(19) .
C2 H2 0.9500 .
C3 N2 1.372(14) .
C3 H3 0.9500 .
C4 N1 1.504(18) .
C4 H4A 0.9800 .
C4 H4B 0.9800 .
C4 H4C 0.9800 .
C5 N2 1.456(16) .
C5 C8 1.497(16) .
C5 C6 1.547(16) .
C5 H5 1.0000 .
C6 O1 1.427(13) .
C6 H6A 0.9900 .
C6 H6B 0.9900 .
C7 O1 1.429(13) .
C7 C9 1.526(15) .
C7 C8 1.536(15) .
C7 H7 1.0000 .
C8 O2 1.452(14) .
C8 H8 1.0000 .
C9 N3 1.446(14) .
C9 C10 1.503(15) .
C9 H9 1.0000 .
C10 O2 1.452(13) .
C10 H10A 0.9900 .
C10 H10B 0.9900 .
C11 N4 1.373(14) .
C11 N3 1.398(13) .
C11 Au1 1.983(10) 4_556
C12 N4 1.372(15) .
C12 C13 1.406(17) .
C12 H12 0.9500 .
C13 N3 1.369(13) .
C13 H13 0.9500 .
C14 N4 1.465(16) .
C14 H14A 0.9800 .
C14 H14B 0.9800 .
C14 H14C 0.9800 .
O3 H3A 0.8647 .
F1 P1 1.577(7) .
F2 P1 1.608(7) .
F3 P1 1.610(7) .
F4 P1 1.580(8) .
F5 P1 1.589(7) .
F6 P1 1.601(8) .
Au1 C11 1.983(10) 4_556

loop_
_geom_torsion_atom_site_label_1
_geom_torsion_atom_site_label_2
_geom_torsion_atom_site_label_3
_geom_torsion_atom_site_label_4
_geom_torsion
_geom_torsion_site_symmetry_1
N1 C2 C3 N2 0.0(17) .
N2 C5 C6 O1 89.4(11) .
C8 C5 C6 O1 -29.1(11) .
N2 C5 C8 O2 159.2(9) .
C6 C5 C8 O2 -80.5(11) .
N2 C5 C8 C7 -88.5(12) .
C6 C5 C8 C7 31.7(12) .
O1 C7 C8 O2 92.3(10) .
C9 C7 C8 O2 -24.3(12) .
O1 C7 C8 C5 -23.7(12) .
C9 C7 C8 C5 -140.3(9) .
O1 C7 C9 N3 165.4(8) .
C8 C7 C9 N3 -82.6(11) .
O1 C7 C9 C10 -76.5(10) .
C8 C7 C9 C10 35.5(12) .
N3 C9 C10 O2 83.3(11) .
C7 C9 C10 O2 -34.1(11) .
N4 C12 C13 N3 -0.1(15) .
C3 C2 N1 C1 0.2(17) .
C3 C2 N1 C4 -177.3(13) .
N2 C1 N1 C2 -0.3(15) .
Au1 C1 N1 C2 -178.8(10) .
N2 C1 N1 C4 177.2(12) .
Au1 C1 N1 C4 -1.3(16) .
N1 C1 N2 C3 0.3(13) .
Au1 C1 N2 C3 178.4(10) .
N1 C1 N2 C5 -176.6(11) .
Au1 C1 N2 C5 2(2) .
C2 C3 N2 C1 -0.2(16) .
C2 C3 N2 C5 177.1(11) .
C8 C5 N2 C1 90.6(14) .
C6 C5 N2 C1 -22.3(17) .
C8 C5 N2 C3 -86.0(13) .
C6 C5 N2 C3 161.1(11) .
C12 C13 N3 C11 -0.4(15) .
C12 C13 N3 C9 -176.7(11) .
N4 C11 N3 C13 0.7(13) .
Au1 C11 N3 C13 177.0(10) 4_556
N4 C11 N3 C9 177.2(10) .
Au1 C11 N3 C9 -6.5(16) 4_556
C10 C9 N3 C13 -32.3(16) .
C7 C9 N3 C13 79.6(14) .
C10 C9 N3 C11 151.8(10) .
C7 C9 N3 C11 -96.4(12) .
N3 C11 N4 C12 -0.8(15) .
Au1 C11 N4 C12 -177.1(11) 4_556
N3 C11 N4 C14 -176.7(12) .
Au1 C11 N4 C14 7(2) 4_556
C13 C12 N4 C11 0.6(17) .
C13 C12 N4 C14 176.6(12) .
C5 C6 O1 C7 15.6(12) .
C9 C7 O1 C6 116.5(10) .
C8 C7 O1 C6 4.6(12) .
C9 C10 O2 C8 20.0(11) .
C5 C8 O2 C10 116.2(10) .
C7 C8 O2 C10 3.0(12) .

loop_
_platon_squeeze_void_nr
_platon_squeeze_void_average_x
_platon_squeeze_void_average_y
_platon_squeeze_void_average_z
_platon_squeeze_void_volume
_platon_squeeze_void_count_electrons
1 -0.018 0.250 0.000 524.9 5.6
2 -0.010 0.750 0.500 524.9 5.6
3 0.250 0.251 0.500 13.2 -1.2
4 0.250 0.749 1.000 13.2 -1.3
5 0.750 0.249 0.500 13.2 -1.3
6 0.750 0.751 0.000 13.2 -1.2
